data_2214772
loop_
_publ_author_name
'Anna Kozakiewicz'
'Andrzej Prewysz-Kwinto'
'Andrzej Wojtczak'

_publ_section_title
;
 1-(1-Benzofuran-2-yl)-2-chloroethanone
;
_journal_coeditor_code KP2118
_journal_issue 8
_journal_name_full 'Acta Crystallographica Section E'
_journal_page_first o3469
_journal_page_last o3469
_journal_paper_doi 10.1107/S1600536807033351
_journal_volume 63
_journal_year 2007
_chemical_formula_iupac 'C10 H7 Cl O2'
_chemical_formula_moiety 'C10 H7 Cl O2'
_chemical_formula_sum 'C10 H7 Cl O2'
_chemical_formula_weight 194.61
_chemical_name_common 2-chloro-acetylbenzofuran
_chemical_name_systematic
;
1-(1-Benzofuran-2-yl)-2-chloroethanone
;
_space_group_IT_number 61
_symmetry_cell_setting orthorhombic
_symmetry_space_group_name_Hall '-P 2ac 2ab'
_symmetry_space_group_name_H-M 'P b c a'
_atom_sites_solution_hydrogens geom
_atom_sites_solution_primary direct
_atom_sites_solution_secondary difmap
_audit_creation_method SHELXL-97
_cell_angle_alpha 90.00
_cell_angle_beta 90.00
_cell_angle_gamma 90.00
_cell_formula_units_Z 8
_cell_length_a 9.550(2)
_cell_length_b 10.303(2)
_cell_length_c 17.695(4)
_cell_measurement_reflns_used 2172
_cell_measurement_temperature 293(2)
_cell_measurement_theta_max 31.35
_cell_measurement_theta_min 3.13
_cell_volume 1741.1(6)
_computing_cell_refinement 'CrysAlis RED or CCD? (Oxford Diffraction, 2000)'
_computing_data_collection 'CrysAlis CCD (Oxford Diffraction, 2000)'
_computing_data_reduction 'CrysAlis RED (Oxford Diffraction, 2000)'
_computing_molecular_graphics 'PLATON (Spek, 2003)'
_computing_publication_material 'CIFTAB in SHELXL97'
_computing_structure_refinement 'SHELXL97 (Sheldrick, 1997)'
_computing_structure_solution 'SHELXS97 (Sheldrick, 1997)'
_diffrn_ambient_temperature 293(2)
_diffrn_measured_fraction_theta_full 0.999
_diffrn_measured_fraction_theta_max 0.956
_diffrn_measurement_device_type 'Oxford Diffraction Sapphire CCD'
_diffrn_measurement_method \q/2\q
_diffrn_radiation_monochromator graphite
_diffrn_radiation_source 'fine-focus sealed tube'
_diffrn_radiation_type MoK\a
_diffrn_radiation_wavelength 0.71073
_diffrn_reflns_av_R_equivalents 0.0744
_diffrn_reflns_av_sigmaI/netI 0.0640
_diffrn_reflns_limit_h_max 13
_diffrn_reflns_limit_h_min -13
_diffrn_reflns_limit_k_max 13
_diffrn_reflns_limit_k_min -14
_diffrn_reflns_limit_l_max 23
_diffrn_reflns_limit_l_min -25
_diffrn_reflns_number 16159
_diffrn_reflns_theta_full 25.00
_diffrn_reflns_theta_max 31.35
_diffrn_reflns_theta_min 3.13
_diffrn_standards_decay_% 0
_diffrn_standards_interval_count 0
_diffrn_standards_interval_time 0
_diffrn_standards_number 0
_exptl_absorpt_coefficient_mu 0.396
_exptl_absorpt_correction_T_max 0.9680
_exptl_absorpt_correction_T_min 0.8764
_exptl_absorpt_correction_type numerical
_exptl_absorpt_process_details '(CrysAlis RED; Oxford Diffraction, 2000)'
_exptl_crystal_colour colorless
_exptl_crystal_density_diffrn 1.485
_exptl_crystal_density_method 'not measured'
_exptl_crystal_description plate
_exptl_crystal_F_000 800
_exptl_crystal_size_max 0.34
_exptl_crystal_size_mid 0.14
_exptl_crystal_size_min 0.08
_refine_diff_density_max 0.279
_refine_diff_density_min -0.264
_refine_ls_extinction_method none
_refine_ls_goodness_of_fit_ref 1.238
_refine_ls_hydrogen_treatment constr
_refine_ls_matrix_type full
_refine_ls_number_parameters 118
_refine_ls_number_reflns 2726
_refine_ls_number_restraints 0
_refine_ls_restrained_S_all 1.238
_refine_ls_R_factor_all 0.1595
_refine_ls_R_factor_gt 0.0862
_refine_ls_shift/su_max 0.003
_refine_ls_shift/su_mean 0.001
_refine_ls_structure_factor_coef Fsqd
_refine_ls_weighting_details 'calc w=1/[\s^2^(Fo^2^)+(0.0534P)^2^] where P=(Fo^2^+2Fc^2^)/3'
_refine_ls_weighting_scheme calc
_refine_ls_wR_factor_gt 0.1392
_refine_ls_wR_factor_ref 0.1649
_reflns_number_gt 1768
_reflns_number_total 2726
_reflns_threshold_expression I>2sigma(I)
_cod_data_source_file kp2118.cif
_cod_data_source_block I
_cod_original_sg_symbol_Hall P2ac2ab
_cod_database_code 2214772
_cod_database_fobs_code 2214772

loop_
_symmetry_equiv_pos_as_xyz
'x, y, z'
'-x+1/2, -y, z+1/2'
'-x, y+1/2, -z+1/2'
'x+1/2, -y+1/2, -z'
'-x, -y, -z'
'x-1/2, y, -z-1/2'
'x, -y-1/2, z-1/2'
'-x-1/2, y-1/2, z'

loop_
_atom_site_type_symbol
_atom_site_label
_atom_site_fract_x
_atom_site_fract_y
_atom_site_fract_z
_atom_site_U_iso_or_equiv
_atom_site_adp_type
_atom_site_calc_flag
_atom_site_refinement_flags
_atom_site_occupancy
C C2 0.3196(3) 0.4735(2) -0.04559(15) 0.0381(6) Uani d . 1
O O1 0.3670(2) 0.35910(16) -0.07774(10) 0.0438(5) Uani d . 1
C C3 0.3858(3) 0.5771(2) -0.07517(15) 0.0397(6) Uani d . 1
H H2A 0.3715 0.6636 -0.0623 0.048 Uiso calc R 1
C C3A 0.4825(3) 0.5288(3) -0.13015(15) 0.0394(6) Uani d . 1
C C4 0.5801(3) 0.5831(3) -0.17913(16) 0.0512(8) Uani d . 1
H H4A 0.5930 0.6726 -0.1811 0.061 Uiso calc R 1
C C5 0.6573(3) 0.5017(3) -0.22456(17) 0.0556(8) Uani d . 1
H H5A 0.7237 0.5364 -0.2573 0.067 Uiso calc R 1
C C6 0.6373(3) 0.3680(3) -0.22217(17) 0.0552(8) Uani d . 1
H H6A 0.6900 0.3153 -0.2540 0.066 Uiso calc R 1
C C7 0.5418(3) 0.3114(3) -0.17416(16) 0.0499(7) Uani d . 1
H H7A 0.5291 0.2220 -0.1722 0.060 Uiso calc R 1
C C7A 0.4662(3) 0.3948(3) -0.12934(14) 0.0395(6) Uani d . 1
O O2 0.1674(2) 0.35466(18) 0.03153(11) 0.0526(6) Uani d . 1
C C8 0.2114(3) 0.4601(2) 0.01174(15) 0.0393(6) Uani d . 1
C C9 0.1580(3) 0.5860(3) 0.04366(17) 0.0456(7) Uani d . 1
H H9A 0.1140 0.6356 0.0036 0.055 Uiso calc R 1
H H9B 0.2365 0.6362 0.0626 0.055 Uiso calc R 1
Cl Cl1 0.03617(8) 0.56222(7) 0.11742(4) 0.0546(3) Uani d . 1

loop_
_atom_site_aniso_label
_atom_site_aniso_U_11
_atom_site_aniso_U_22
_atom_site_aniso_U_33
_atom_site_aniso_U_12
_atom_site_aniso_U_13
_atom_site_aniso_U_23
C2 0.0427(15) 0.0291(13) 0.0425(15) 0.0002(11) -0.0063(12) -0.0020(12)
O1 0.0514(12) 0.0303(10) 0.0497(12) 0.0004(8) 0.0019(9) -0.0016(9)
C3 0.0428(16) 0.0306(13) 0.0456(16) 0.0018(11) -0.0027(13) -0.0018(12)
C3A 0.0404(16) 0.0355(14) 0.0422(16) 0.0013(11) -0.0085(12) 0.0007(12)
C4 0.056(2) 0.0460(17) 0.0511(18) -0.0035(14) 0.0006(15) 0.0045(14)
C5 0.052(2) 0.068(2) 0.0468(18) 0.0014(15) 0.0039(15) 0.0052(16)
C6 0.061(2) 0.064(2) 0.0412(17) 0.0169(16) -0.0033(16) -0.0043(16)
C7 0.0599(19) 0.0405(16) 0.0494(17) 0.0079(14) -0.0064(15) -0.0051(14)
C7A 0.0426(16) 0.0373(14) 0.0387(15) 0.0014(12) -0.0059(13) -0.0007(11)
O2 0.0625(14) 0.0335(10) 0.0619(14) -0.0017(9) 0.0071(10) 0.0069(10)
C8 0.0419(16) 0.0326(14) 0.0432(15) 0.0005(12) -0.0102(12) 0.0014(12)
C9 0.0459(17) 0.0372(15) 0.0538(18) -0.0026(12) 0.0055(13) -0.0012(13)
Cl1 0.0539(5) 0.0548(5) 0.0549(5) 0.0004(3) 0.0070(4) -0.0025(4)

loop_
_atom_type_symbol
_atom_type_description
_atom_type_scat_dispersion_real
_atom_type_scat_dispersion_imag
_atom_type_scat_source
C C 0.0033 0.0016 'International Tables Vol C Tables 4.2.6.8 and 6.1.1.4'
H H 0.0000 0.0000 'International Tables Vol C Tables 4.2.6.8 and 6.1.1.4'
O O 0.0106 0.0060 'International Tables Vol C Tables 4.2.6.8 and 6.1.1.4'
Cl Cl 0.1484 0.1585 'International Tables Vol C Tables 4.2.6.8 and 6.1.1.4'

loop_
_geom_angle_atom_site_label_1
_geom_angle_atom_site_label_2
_geom_angle_atom_site_label_3
_geom_angle
C3 C2 O1 111.2(2)
C3 C2 C8 132.9(2)
O1 C2 C8 115.9(2)
C7A O1 C2 105.79(19)
C2 C3 C3A 107.0(2)
C2 C3 H2A 126.5
C3A C3 H2A 126.5
C7A C3A C4 118.8(3)
C7A C3A C3 105.4(2)
C4 C3A C3 135.7(3)
C5 C4 C3A 118.5(3)
C5 C4 H4A 120.7
C3A C4 H4A 120.7
C4 C5 C6 120.8(3)
C4 C5 H5A 119.6
C6 C5 H5A 119.6
C7 C6 C5 122.0(3)
C7 C6 H6A 119.0
C5 C6 H6A 119.0
C7A C7 C6 116.1(3)
C7A C7 H7A 122.0
C6 C7 H7A 122.0
O1 C7A C7 125.6(3)
O1 C7A C3A 110.6(2)
C7 C7A C3A 123.8(3)
O2 C8 C2 122.1(2)
O2 C8 C9 123.0(3)
C2 C8 C9 114.9(2)
C8 C9 Cl1 112.41(19)
C8 C9 H9A 109.1
Cl1 C9 H9A 109.1
C8 C9 H9B 109.1
Cl1 C9 H9B 109.1
H9A C9 H9B 107.9

loop_
_geom_bond_atom_site_label_1
_geom_bond_atom_site_label_2
_geom_bond_distance
C2 C3 1.346(4)
C2 O1 1.385(3)
C2 C8 1.454(4)
O1 C7A 1.366(3)
C3 C3A 1.431(4)
C3 H2A 0.9300
C3A C7A 1.389(4)
C3A C4 1.391(4)
C4 C5 1.376(4)
C4 H4A 0.9300
C5 C6 1.391(5)
C5 H5A 0.9300
C6 C7 1.376(4)
C6 H6A 0.9300
C7 C7A 1.374(4)
C7 H7A 0.9300
O2 C8 1.216(3)
C8 C9 1.504(4)
C9 Cl1 1.766(3)
C9 H9A 0.9700
C9 H9B 0.9700

loop_
_geom_hbond_atom_site_label_D
_geom_hbond_atom_site_label_H
_geom_hbond_atom_site_label_A
_geom_hbond_site_symmetry_A
_geom_hbond_distance_DH
_geom_hbond_distance_HA
_geom_hbond_distance_DA
_geom_hbond_angle_DHA
C9 H9B O2 8_665 0.97 2.49 3.238(3) 133.6

loop_
_geom_torsion_atom_site_label_1
_geom_torsion_atom_site_label_2
_geom_torsion_atom_site_label_3
_geom_torsion_atom_site_label_4
_geom_torsion
C3 C2 O1 C7A -0.2(3)
C8 C2 O1 C7A 179.8(2)
O1 C2 C3 C3A 0.1(3)
C8 C2 C3 C3A -179.9(3)
C2 C3 C3A C7A 0.0(3)
C2 C3 C3A C4 -179.7(3)
C7A C3A C4 C5 -0.4(4)
C3 C3A C4 C5 179.3(3)
C3A C4 C5 C6 0.7(4)
C4 C5 C6 C7 -0.8(5)
C5 C6 C7 C7A 0.7(4)
C2 O1 C7A C7 179.5(3)
C2 O1 C7A C3A 0.2(3)
C6 C7 C7A O1 -179.7(2)
C6 C7 C7A C3A -0.5(4)
C4 C3A C7A O1 179.6(2)
C3 C3A C7A O1 -0.2(3)
C4 C3A C7A C7 0.3(4)
C3 C3A C7A C7 -179.5(3)
C3 C2 C8 O2 -178.4(3)
O1 C2 C8 O2 1.6(4)
C3 C2 C8 C9 2.1(4)
O1 C2 C8 C9 -177.8(2)
O2 C8 C9 Cl1 4.7(4)
C2 C8 C9 Cl1 -175.83(19)

loop_
_cod_related_entry_id
_cod_related_entry_database
_cod_related_entry_code
1 ChemSpider 11877706
